data_4314614
loop_
_publ_author_name
'Bao Li'
'Rong-Jia Wei'
'Jun Tao'
'Rong-Bin Huang'
'Lan-Sun Zheng'

_publ_contact_author_address
;
Department of Chemistry
Xiamen University
Xiamen 361005
P. R. China
;
_publ_contact_author_email taojun@xmu.edu.cn
_publ_contact_author_name 'Dr. Jun Tao'
_publ_contact_author_phone 86-592-2185191
_publ_section_title
;
 Pressure Effects on a Spin-Crossover Monomeric Compound [Fe(pmea)(SCN)2]
 (pmea = bis[(2-pyridyl)methyl]-2-(2-pyridyl)ethylamine)
;
_journal_name_full 'Inorganic Chemistry'
_journal_page_first 745
_journal_page_last 751
_journal_paper_doi 10.1021/ic902161v
_journal_volume 49
_journal_year 2010
_chemical_formula_sum 'C21 H20 Fe N6 S2'
_chemical_formula_weight 476.40
_chemical_name_systematic
; 
 ? 
;
_space_group_IT_number 33
_symmetry_cell_setting orthorhombic
_symmetry_space_group_name_Hall 'P -2n -2ac'
_symmetry_space_group_name_H-M 'P c 21 n'
_atom_sites_solution_hydrogens geom
_atom_sites_solution_primary direct
_atom_sites_solution_secondary difmap
_audit_creation_method SHELXL-97
_cell_angle_alpha 90.00
_cell_angle_beta 90.00
_cell_angle_gamma 90.00
_cell_formula_units_Z 4
_cell_length_a 10.8278(17)
_cell_length_b 13.653(2)
_cell_length_c 15.313(3)
_cell_measurement_temperature 260(2)
_cell_volume 2263.8(7)
_computing_cell_refinement 'CrysAlis RED, Oxford Diffraction Ltd.'
_computing_data_collection 'CrysAlis CCD, Oxford Diffraction Ltd.'
_computing_data_reduction 'CrysAlis RED, Oxford Diffraction Ltd.'
_computing_structure_refinement 'SHELXL-97 (Sheldrick, 1997)'
_computing_structure_solution 'SHELXS-97 (Sheldrick, 1990)'
_diffrn_ambient_temperature 260(2)
_diffrn_measured_fraction_theta_full 0.999
_diffrn_measured_fraction_theta_max 0.999
_diffrn_measurement_device_type 'Oxford Gemini S Ultra'
_diffrn_radiation_monochromator graphite
_diffrn_radiation_source 'fine-focus sealed tube'
_diffrn_radiation_type MoK\a
_diffrn_radiation_wavelength 0.71073
_diffrn_reflns_av_R_equivalents 0.0322
_diffrn_reflns_av_sigmaI/netI 0.0412
_diffrn_reflns_limit_h_max 12
_diffrn_reflns_limit_h_min -13
_diffrn_reflns_limit_k_max 15
_diffrn_reflns_limit_k_min -16
_diffrn_reflns_limit_l_max 18
_diffrn_reflns_limit_l_min -17
_diffrn_reflns_number 11183
_diffrn_reflns_theta_full 25.99
_diffrn_reflns_theta_max 25.99
_diffrn_reflns_theta_min 2.40
_exptl_absorpt_coefficient_mu 0.870
_exptl_absorpt_correction_T_max 0.8713
_exptl_absorpt_correction_T_min 0.6495
_exptl_absorpt_correction_type multi-scan
_exptl_absorpt_process_details
;
CrysAlis RED, Oxford Diffraction Ltd.,
Version 1.171.32.4 (release 27-04-2006 CrysAlis171 .NET)
(compiled Apr 27 2007,17:53:11)
Empirical absorption correction using spherical harmonics,
implemented in SCALE3 ABSPACK scaling algorithm.
;
_exptl_crystal_colour YELLOW
_exptl_crystal_density_diffrn 1.398
_exptl_crystal_density_method 'not measured'
_exptl_crystal_description block
_exptl_crystal_F_000 984
_exptl_crystal_size_max 0.50
_exptl_crystal_size_mid 0.20
_exptl_crystal_size_min 0.15
_refine_diff_density_max 0.235
_refine_diff_density_min -0.234
_refine_diff_density_rms 0.041
_refine_ls_abs_structure_details 'Flack H D (1983), Acta Cryst. A39, 876-881'
_refine_ls_abs_structure_Flack 0.020(17)
_refine_ls_extinction_method none
_refine_ls_goodness_of_fit_ref 0.917
_refine_ls_hydrogen_treatment constr
_refine_ls_matrix_type full
_refine_ls_number_parameters 271
_refine_ls_number_reflns 4033
_refine_ls_number_restraints 1
_refine_ls_restrained_S_all 0.917
_refine_ls_R_factor_all 0.0496
_refine_ls_R_factor_gt 0.0344
_refine_ls_shift/su_max 0.000
_refine_ls_shift/su_mean 0.000
_refine_ls_structure_factor_coef Fsqd
_refine_ls_weighting_details 'calc w=1/[\s^2^(Fo^2^)+(0.0410P)^2^+0.0000P] where P=(Fo^2^+2Fc^2^)/3'
_refine_ls_weighting_scheme calc
_refine_ls_wR_factor_gt 0.0708
_refine_ls_wR_factor_ref 0.0739
_reflns_number_gt 3052
_reflns_number_total 4033
_reflns_threshold_expression >2sigma(I)
_cod_data_source_file ic902161v_si_001_1.cif
_cod_data_source_block 1at260K
_cod_depositor_comments
;
The following automatic conversions were performed:

'_exptl_absorpt_correction_type' value 'Multi-scan' changed to
'multi-scan' according to the built-in table from CIF Core dictionary
named 'cif_core.dic' version 2.4.1 from 2010-06-29.

Automatic conversion script
Id: cif_fix_values 1646 2011-03-28 12:23:43Z adriana 
;
_cod_original_cell_volume 2263.8(6)
_cod_database_code 4314614

loop_
_symmetry_equiv_pos_as_xyz
'x, y, z'
'-x, y+1/2, -z'
'-x+1/2, y, z+1/2'
'x+1/2, y+1/2, -z+1/2'

loop_
_atom_site_label
_atom_site_type_symbol
_atom_site_fract_x
_atom_site_fract_y
_atom_site_fract_z
_atom_site_U_iso_or_equiv
_atom_site_adp_type
_atom_site_occupancy
_atom_site_symmetry_multiplicity
_atom_site_calc_flag
_atom_site_refinement_flags
_atom_site_disorder_assembly
_atom_site_disorder_group
Fe1 Fe 0.03773(3) 0.83339(4) 0.61751(2) 0.04026(11) Uani 1 1 d . . .
S1 S 0.34163(10) 0.58671(9) 0.55062(8) 0.0823(3) Uani 1 1 d . . .
S2 S -0.01054(11) 0.86687(11) 0.30093(7) 0.1010(5) Uani 1 1 d . . .
N1 N -0.1181(2) 0.73101(19) 0.62086(15) 0.0455(6) Uani 1 1 d . . .
N2 N 0.06284(18) 0.8242(2) 0.76064(14) 0.0433(6) Uani 1 1 d . . .
N3 N 0.1516(3) 0.9657(2) 0.62272(17) 0.0515(7) Uani 1 1 d . . .
N4 N -0.1229(2) 0.9200(2) 0.67257(18) 0.0521(7) Uani 1 1 d . . .
N6 N 0.0035(3) 0.8578(2) 0.48262(19) 0.0607(9) Uani 1 1 d . . .
N5 N 0.1724(3) 0.7296(2) 0.59591(19) 0.0590(8) Uani 1 1 d . . .
C1 C -0.1126(4) 0.6330(3) 0.6236(2) 0.0582(9) Uani 1 1 d . . .
H1A H -0.0355 0.6033 0.6263 0.070 Uiso 1 1 calc R . .
C2 C -0.2148(4) 0.5753(3) 0.6228(3) 0.0724(11) Uani 1 1 d . . .
H2A H -0.2072 0.5075 0.6246 0.087 Uiso 1 1 calc R . .
C3 C -0.3271(4) 0.6175(3) 0.6193(3) 0.0791(12) Uani 1 1 d . . .
H3A H -0.3979 0.5790 0.6189 0.095 Uiso 1 1 calc R . .
C4 C -0.3364(3) 0.7171(3) 0.6162(2) 0.0706(11) Uani 1 1 d . . .
H4A H -0.4134 0.7470 0.6129 0.085 Uiso 1 1 calc R . .
C5 C -0.2296(4) 0.7732(3) 0.6180(2) 0.0503(9) Uani 1 1 d . . .
C6 C -0.2290(3) 0.8831(3) 0.6172(2) 0.0625(11) Uani 1 1 d . . .
H6A H -0.3065 0.9076 0.6401 0.075 Uiso 1 1 calc R . .
H6B H -0.2199 0.9066 0.5578 0.075 Uiso 1 1 calc R . .
C7 C 0.1657(3) 0.7920(2) 0.8003(2) 0.0579(9) Uani 1 1 d . . .
H7A H 0.2291 0.7675 0.7657 0.069 Uiso 1 1 calc R . .
C8 C 0.1827(4) 0.7933(3) 0.8900(3) 0.0702(11) Uani 1 1 d . . .
H8A H 0.2556 0.7704 0.9148 0.084 Uiso 1 1 calc R . .
C9 C 0.0894(4) 0.8290(4) 0.9414(2) 0.0678(9) Uani 1 1 d . . .
H9A H 0.0970 0.8293 1.0019 0.081 Uiso 1 1 calc R . .
C10 C -0.0131(4) 0.8635(2) 0.9029(2) 0.0559(9) Uani 1 1 d . . .
H10A H -0.0758 0.8900 0.9371 0.067 Uiso 1 1 calc R . .
C11 C -0.0265(3) 0.86016(19) 0.8124(2) 0.0462(8) Uani 1 1 d . . .
C12 C -0.1452(3) 0.8901(3) 0.7680(2) 0.0582(9) Uani 1 1 d . . .
H12A H -0.1816 0.9447 0.7994 0.070 Uiso 1 1 calc R . .
H12B H -0.2031 0.8360 0.7697 0.070 Uiso 1 1 calc R . .
C13 C 0.2727(3) 0.9574(3) 0.6346(3) 0.0672(11) Uani 1 1 d . . .
H13A H 0.3043 0.8951 0.6450 0.081 Uiso 1 1 calc R . .
C14 C 0.3547(4) 1.0342(3) 0.6324(3) 0.0791(12) Uani 1 1 d . . .
H14A H 0.4391 1.0249 0.6399 0.095 Uiso 1 1 calc R . .
C15 C 0.3057(5) 1.1242(4) 0.6188(3) 0.0910(14) Uani 1 1 d . . .
H15A H 0.3576 1.1784 0.6169 0.109 Uiso 1 1 calc R . .
C16 C 0.1815(5) 1.1369(3) 0.6078(3) 0.0843(13) Uani 1 1 d . . .
H16A H 0.1484 1.1991 0.6000 0.101 Uiso 1 1 calc R . .
C17 C 0.1060(4) 1.0547(3) 0.6085(2) 0.0637(10) Uani 1 1 d . . .
C18 C -0.0309(4) 1.0616(3) 0.5943(3) 0.0768(12) Uani 1 1 d . . .
H18A H -0.0515 1.1294 0.5822 0.092 Uiso 1 1 calc R . .
H18B H -0.0519 1.0236 0.5429 0.092 Uiso 1 1 calc R . .
C19 C -0.1080(5) 1.0277(3) 0.6675(3) 0.0830(14) Uani 1 1 d . . .
H19A H -0.1890 1.0573 0.6623 0.100 Uiso 1 1 calc R . .
H19B H -0.0716 1.0506 0.7217 0.100 Uiso 1 1 calc R . .
C20 C 0.2424(3) 0.6699(2) 0.5782(2) 0.0443(7) Uani 1 1 d . . .
C21 C -0.0034(3) 0.8627(3) 0.4076(2) 0.0536(9) Uani 1 1 d . . .

loop_
_atom_site_aniso_label
_atom_site_aniso_U_11
_atom_site_aniso_U_22
_atom_site_aniso_U_33
_atom_site_aniso_U_23
_atom_site_aniso_U_13
_atom_site_aniso_U_12
Fe1 0.03966(19) 0.0388(2) 0.0423(2) -0.0012(3) 0.00244(19) 0.0040(2)
S1 0.0731(6) 0.0619(6) 0.1119(9) 0.0002(6) 0.0029(6) 0.0312(5)
S2 0.0735(7) 0.1835(17) 0.0461(5) 0.0146(6) -0.0104(5) -0.0269(7)
N1 0.0442(15) 0.0528(17) 0.0397(15) -0.0016(12) 0.0001(12) -0.0007(12)
N2 0.0382(12) 0.0512(15) 0.0406(12) 0.0072(15) -0.0001(10) 0.0037(14)
N3 0.0607(19) 0.0428(18) 0.0509(18) 0.0031(12) -0.0043(15) -0.0014(14)
N4 0.0516(16) 0.0449(17) 0.0598(19) 0.0001(13) -0.0029(15) 0.0110(12)
N6 0.0642(17) 0.066(2) 0.0522(18) 0.0011(14) -0.0006(15) -0.0029(13)
N5 0.0585(19) 0.053(2) 0.066(2) -0.0018(15) 0.0084(16) 0.0127(16)
C1 0.058(2) 0.053(2) 0.064(2) -0.0007(17) -0.003(2) -0.0007(18)
C2 0.069(2) 0.059(3) 0.089(3) -0.008(2) -0.001(2) -0.016(2)
C3 0.061(2) 0.081(3) 0.095(3) -0.006(2) -0.005(2) -0.025(2)
C4 0.0430(19) 0.099(3) 0.069(3) -0.007(2) -0.0083(19) -0.003(2)
C5 0.049(2) 0.063(3) 0.039(2) 0.0006(16) -0.0016(18) -0.0002(19)
C6 0.042(2) 0.079(3) 0.067(3) 0.012(2) -0.004(2) 0.0139(19)
C7 0.0449(19) 0.070(2) 0.059(2) 0.0143(15) -0.0051(18) 0.0065(15)
C8 0.063(2) 0.083(3) 0.065(3) 0.0257(19) -0.016(2) -0.0008(18)
C9 0.086(2) 0.074(2) 0.0428(18) 0.006(3) -0.0128(18) 0.009(3)
C10 0.081(2) 0.049(2) 0.0375(18) -0.0030(12) 0.0071(18) 0.0088(16)
C11 0.0499(18) 0.0399(19) 0.0488(18) -0.0009(12) -0.0039(16) 0.0016(13)
C12 0.0538(19) 0.071(2) 0.050(2) -0.0105(17) 0.0043(17) 0.0094(18)
C13 0.060(2) 0.056(2) 0.085(3) 0.0038(18) 0.004(2) -0.0055(18)
C14 0.065(2) 0.074(3) 0.098(4) 0.005(2) -0.008(2) -0.017(2)
C15 0.106(4) 0.069(3) 0.099(4) -0.001(2) -0.008(3) -0.028(3)
C16 0.105(3) 0.047(2) 0.101(4) 0.007(2) 0.001(3) -0.006(2)
C17 0.074(2) 0.047(2) 0.071(3) 0.0063(17) 0.005(2) 0.0005(18)
C18 0.100(3) 0.056(3) 0.074(3) 0.0133(19) 0.011(3) 0.019(2)
C19 0.088(3) 0.070(3) 0.091(4) -0.003(2) 0.004(3) 0.032(2)
C20 0.0464(17) 0.0412(19) 0.0454(18) 0.0071(14) -0.0054(16) -0.0034(15)
C21 0.0362(15) 0.065(2) 0.060(2) 0.0021(15) -0.0010(15) -0.0087(13)

loop_
_atom_type_symbol
_atom_type_description
_atom_type_scat_dispersion_real
_atom_type_scat_dispersion_imag
_atom_type_scat_source
C C 0.0033 0.0016 'International Tables Vol C Tables 4.2.6.8 and 6.1.1.4'
H H 0.0000 0.0000 'International Tables Vol C Tables 4.2.6.8 and 6.1.1.4'
N N 0.0061 0.0033 'International Tables Vol C Tables 4.2.6.8 and 6.1.1.4'
S S 0.1246 0.1234 'International Tables Vol C Tables 4.2.6.8 and 6.1.1.4'
Fe Fe 0.3463 0.8444 'International Tables Vol C Tables 4.2.6.8 and 6.1.1.4'

loop_
_geom_angle_atom_site_label_1
_geom_angle_atom_site_label_2
_geom_angle_atom_site_label_3
_geom_angle
_geom_angle_site_symmetry_1
_geom_angle_site_symmetry_3
_geom_angle_publ_flag
N5 Fe1 N6 94.32(11) . . ?
N5 Fe1 N3 100.07(12) . . ?
N6 Fe1 N3 90.23(10) . . ?
N5 Fe1 N1 96.32(11) . . ?
N6 Fe1 N1 89.35(10) . . ?
N3 Fe1 N1 163.59(10) . . ?
N5 Fe1 N2 91.89(11) . . ?
N6 Fe1 N2 173.46(12) . . ?
N3 Fe1 N2 86.66(11) . . ?
N1 Fe1 N2 92.01(9) . . ?
N5 Fe1 N4 164.18(11) . . ?
N6 Fe1 N4 98.39(11) . . ?
N3 Fe1 N4 89.30(10) . . ?
N1 Fe1 N4 74.54(10) . . ?
N2 Fe1 N4 75.84(9) . . ?
C5 N1 C1 118.1(3) . . ?
C5 N1 Fe1 114.8(2) . . ?
C1 N1 Fe1 127.1(2) . . ?
C7 N2 C11 116.7(3) . . ?
C7 N2 Fe1 124.7(2) . . ?
C11 N2 Fe1 118.37(19) . . ?
C13 N3 C17 117.8(3) . . ?
C13 N3 Fe1 119.4(2) . . ?
C17 N3 Fe1 122.6(3) . . ?
C19 N4 C6 112.6(3) . . ?
C19 N4 C12 109.3(3) . . ?
C6 N4 C12 108.9(3) . . ?
C19 N4 Fe1 114.5(2) . . ?
C6 N4 Fe1 101.5(2) . . ?
C12 N4 Fe1 109.63(18) . . ?
C21 N6 Fe1 171.4(3) . . ?
C20 N5 Fe1 174.7(3) . . ?
N1 C1 C2 122.9(4) . . ?
C3 C2 C1 119.2(4) . . ?
C2 C3 C4 119.6(4) . . ?
C3 C4 C5 119.3(4) . . ?
N1 C5 C4 120.9(4) . . ?
N1 C5 C6 115.3(4) . . ?
C4 C5 C6 123.8(4) . . ?
C5 C6 N4 109.4(3) . . ?
N2 C7 C8 123.7(3) . . ?
C9 C8 C7 118.4(3) . . ?
C10 C9 C8 118.9(3) . . ?
C9 C10 C11 120.7(3) . . ?
N2 C11 C10 121.5(3) . . ?
N2 C11 C12 116.5(3) . . ?
C10 C11 C12 121.9(3) . . ?
C11 C12 N4 111.5(2) . . ?
N3 C13 C14 124.7(4) . . ?
C15 C14 C13 116.3(4) . . ?
C14 C15 C16 121.3(4) . . ?
C15 C16 C17 118.5(4) . . ?
N3 C17 C16 121.4(4) . . ?
N3 C17 C18 116.6(3) . . ?
C16 C17 C18 122.0(3) . . ?
C19 C18 C17 115.4(3) . . ?
C18 C19 N4 114.5(3) . . ?
N5 C20 S1 178.5(3) . . ?
N6 C21 S2 178.4(3) . . ?

loop_
_geom_bond_atom_site_label_1
_geom_bond_atom_site_label_2
_geom_bond_distance
_geom_bond_site_symmetry_2
_geom_bond_publ_flag
Fe1 N5 2.060(3) . ?
Fe1 N6 2.125(3) . ?
Fe1 N3 2.189(3) . ?
Fe1 N1 2.192(3) . ?
Fe1 N2 2.212(2) . ?
Fe1 N4 2.266(3) . ?
S1 C20 1.620(3) . ?
S2 C21 1.637(4) . ?
N1 C5 1.338(4) . ?
N1 C1 1.340(4) . ?
N2 C7 1.342(4) . ?
N2 C11 1.344(4) . ?
N3 C13 1.329(5) . ?
N3 C17 1.329(5) . ?
N4 C19 1.480(5) . ?
N4 C6 1.515(4) . ?
N4 C12 1.536(4) . ?
N6 C21 1.153(4) . ?
N5 C20 1.145(4) . ?
C1 C2 1.358(5) . ?
C2 C3 1.347(6) . ?
C3 C4 1.364(6) . ?
C4 C5 1.387(5) . ?
C5 C6 1.500(5) . ?
C7 C8 1.386(5) . ?
C8 C9 1.369(5) . ?
C9 C10 1.342(5) . ?
C10 C11 1.395(4) . ?
C11 C12 1.510(4) . ?
C13 C14 1.374(5) . ?
C14 C15 1.355(6) . ?
C15 C16 1.366(7) . ?
C16 C17 1.388(5) . ?
C17 C18 1.501(6) . ?
C18 C19 1.472(6) . ?
